data_4346193
loop_
_publ_author_name
'Sicilia, V.'
'Baya, M.'
'Borja, P.'
'Mart\'in, A'

_publ_section_title
;
 Oxidation of Half-Lantern Pt2(II,II) Compounds by Halocarbons. Evidence
 of Dioxygen Insertion into a Pt(III)-CH3 Bond.
;
_journal_issue 15
_journal_name_full 'Inorganic chemistry'
_journal_page_first 7316
_journal_page_last 7324
_journal_paper_doi 10.1021/acs.inorgchem.5b00846
_journal_volume 54
_journal_year 2015
_chemical_formula_sum 'C42 H38 Br2 N6 O2 Pt2 S2'
_chemical_formula_weight 1272.90
_space_group_IT_number 2
_space_group_name_Hall '-P 1'
_space_group_name_H-M_alt 'P -1'
_symmetry_cell_setting triclinic
_symmetry_space_group_name_H-M 'P -1'
_atom_sites_solution_hydrogens geom
_atom_sites_solution_primary direct
_atom_sites_solution_secondary difmap
_audit_creation_method SHELXL-97
_cell_angle_alpha 86.9540(10)
_cell_angle_beta 83.4490(10)
_cell_angle_gamma 81.9950(10)
_cell_formula_units_Z 4
_cell_length_a 11.5273(2)
_cell_length_b 14.2658(2)
_cell_length_c 24.2312(3)
_cell_measurement_reflns_used 22366
_cell_measurement_temperature 100(2)
_cell_measurement_theta_max 29.5900
_cell_measurement_theta_min 4.2730
_cell_volume 3917.33(10)
_computing_cell_refinement
;
CrysAlisPro, Agilent Technologies,
Version 1.171.36.28 (release 01-02-2013 CrysAlis171 .NET)
(compiled Feb  1 2013,16:14:44)
;
_computing_data_collection
;
CrysAlisPro, Agilent Technologies,
Version 1.171.36.28 (release 01-02-2013 CrysAlis171 .NET)
(compiled Feb  1 2013,16:14:44)
;
_computing_data_reduction
;
CrysAlisPro, Agilent Technologies,
Version 1.171.36.28 (release 01-02-2013 CrysAlis171 .NET)
(compiled Feb  1 2013,16:14:44)
;
_computing_structure_refinement 'SHELXL-97 (Sheldrick, 1997)'
_computing_structure_solution 'SHELXS-97 (Sheldrick, 1990)'
_diffrn_ambient_temperature 100(2)
_diffrn_detector_area_resol_mean 16.0655
_diffrn_measured_fraction_theta_full 0.995
_diffrn_measured_fraction_theta_max 0.909
_diffrn_measurement_details
;
#__ type_ start__ end____ width___ exp.time_
  1 omega  -38.00   49.00   1.0000   30.0000
omega____ theta____ kappa____ phi______ frames
    -      -22.1803   19.0000  120.0000 87

#__ type_ start__ end____ width___ exp.time_
  2 omega  -15.00   19.00   1.0000   30.0000
omega____ theta____ kappa____ phi______ frames
    -      -22.1803  -99.0000  150.0000 34

#__ type_ start__ end____ width___ exp.time_
  3 omega  -17.00   15.00   1.0000   30.0000
omega____ theta____ kappa____ phi______ frames
    -      -22.1803  -99.0000    0.0000 32

#__ type_ start__ end____ width___ exp.time_
  4 omega  -45.00   48.00   1.0000   30.0000
omega____ theta____ kappa____ phi______ frames
    -       24.3678  -57.0000 -150.0000 93

#__ type_ start__ end____ width___ exp.time_
  5 omega    1.00   95.00   1.0000   30.0000
omega____ theta____ kappa____ phi______ frames
    -       24.3678   57.0000    0.0000 94

#__ type_ start__ end____ width___ exp.time_
  6 omega   69.00  104.00   1.0000   30.0000
omega____ theta____ kappa____ phi______ frames
    -       24.3678  179.0000 -180.0000 35

#__ type_ start__ end____ width___ exp.time_
  7 omega  -41.00   50.00   1.0000   30.0000
omega____ theta____ kappa____ phi______ frames
    -       24.3678  -37.0000   90.0000 91

#__ type_ start__ end____ width___ exp.time_
  8 omega  -93.00    2.00   1.0000   30.0000
omega____ theta____ kappa____ phi______ frames
    -      -22.1803  -57.0000  -30.0000 95

#__ type_ start__ end____ width___ exp.time_
  9 omega  -25.00   23.00   1.0000   30.0000
omega____ theta____ kappa____ phi______ frames
    -      -22.1803  -99.0000 -120.0000 48

#__ type_ start__ end____ width___ exp.time_
 10 omega  -46.00   48.00   1.0000   30.0000
omega____ theta____ kappa____ phi______ frames
    -      -22.1803   57.0000    0.0000 94

#__ type_ start__ end____ width___ exp.time_
 11 omega    1.00   95.00   1.0000   30.0000
omega____ theta____ kappa____ phi______ frames
    -       24.3678   57.0000 -150.0000 94

#__ type_ start__ end____ width___ exp.time_
 12 omega  -25.00   69.00   1.0000   30.0000
omega____ theta____ kappa____ phi______ frames
    -       24.3678  -99.0000  150.0000 94

#__ type_ start__ end____ width___ exp.time_
 13 omega    1.00   95.00   1.0000   30.0000
omega____ theta____ kappa____ phi______ frames
    -       24.3678   57.0000  120.0000 94

;
_diffrn_measurement_device_type 'Xcalibur, Sapphire3'
_diffrn_measurement_method '\w scans'
_diffrn_orient_matrix_UB_11 -0.0258446000
_diffrn_orient_matrix_UB_12 0.0481011000
_diffrn_orient_matrix_UB_13 -0.0009506000
_diffrn_orient_matrix_UB_21 0.0564776000
_diffrn_orient_matrix_UB_22 0.0145211000
_diffrn_orient_matrix_UB_23 -0.0003064000
_diffrn_orient_matrix_UB_31 0.0069944000
_diffrn_orient_matrix_UB_32 0.0002013000
_diffrn_orient_matrix_UB_33 -0.0294688000
_diffrn_radiation_monochromator graphite
_diffrn_radiation_source 'fine-focus sealed tube'
_diffrn_radiation_type MoK\a
_diffrn_radiation_wavelength 0.71073
_diffrn_reflns_av_R_equivalents 0.0542
_diffrn_reflns_av_sigmaI/netI 0.0563
_diffrn_reflns_limit_h_max 15
_diffrn_reflns_limit_h_min -16
_diffrn_reflns_limit_k_max 19
_diffrn_reflns_limit_k_min -19
_diffrn_reflns_limit_l_max 33
_diffrn_reflns_limit_l_min -32
_diffrn_reflns_number 74717
_diffrn_reflns_theta_full 25.00
_diffrn_reflns_theta_max 29.76
_diffrn_reflns_theta_min 4.22
_exptl_absorpt_coefficient_mu 9.328
_exptl_absorpt_correction_T_max 0.8354
_exptl_absorpt_correction_T_min 0.1341
_exptl_absorpt_correction_type multi-scan
_exptl_absorpt_process_details
;
CrysAlisPro, Agilent Technologies,
Version 1.171.36.28 (release 01-02-2013 CrysAlis171 .NET)
(compiled Feb  1 2013,16:14:44)
Empirical absorption correction using spherical harmonics,
 implemented in SCALE3 ABSPACK scaling algorithm.
;
_exptl_crystal_colour orange
_exptl_crystal_density_diffrn 2.158
_exptl_crystal_density_method 'not measured'
_exptl_crystal_description plate
_exptl_crystal_F_000 2424
_exptl_crystal_size_max 0.36
_exptl_crystal_size_mid 0.12
_exptl_crystal_size_min 0.02
_refine_diff_density_max 6.822
_refine_diff_density_min -3.276
_refine_diff_density_rms 0.252
_refine_ls_extinction_method none
_refine_ls_goodness_of_fit_ref 1.051
_refine_ls_hydrogen_treatment mixed
_refine_ls_matrix_type full
_refine_ls_number_parameters 1009
_refine_ls_number_reflns 20284
_refine_ls_number_restraints 0
_refine_ls_restrained_S_all 1.051
_refine_ls_R_factor_all 0.0690
_refine_ls_R_factor_gt 0.0486
_refine_ls_shift/su_max 0.002
_refine_ls_shift/su_mean 0.000
_refine_ls_structure_factor_coef Fsqd
_refine_ls_weighting_details 'calc w=1/[\s^2^(Fo^2^)+(0.0401P)^2^+46.4074P] where P=(Fo^2^+2Fc^2^)/3'
_refine_ls_weighting_scheme calc
_refine_ls_wR_factor_gt 0.1035
_refine_ls_wR_factor_ref 0.1126
_reflns_number_gt 16053
_reflns_number_total 20284
_reflns_threshold_expression >2sigma(I)
_cod_data_source_file ic5b00846_si_002.cif
_cod_data_source_block 2b
_cod_database_code 4346193

loop_
_symmetry_equiv_pos_as_xyz
'x, y, z'
'-x, -y, -z'

loop_
_atom_site_label
_atom_site_type_symbol
_atom_site_fract_x
_atom_site_fract_y
_atom_site_fract_z
_atom_site_U_iso_or_equiv
_atom_site_adp_type
_atom_site_occupancy
_atom_site_symmetry_multiplicity
_atom_site_calc_flag
_atom_site_refinement_flags
Pt1 Pt 0.71854(2) 0.251509(17) 0.435266(11) 0.01023(6) Uani 1 1 d .
Pt2 Pt 0.89294(2) 0.293701(17) 0.485340(11) 0.00980(6) Uani 1 1 d .
Br1 Br 0.54622(7) 0.22553(5) 0.38217(3) 0.01937(16) Uani 1 1 d .
Br2 Br 1.07328(7) 0.32760(5) 0.53102(3) 0.01702(15) Uani 1 1 d .
S1 S 1.01508(16) 0.17906(12) 0.43557(7) 0.0144(4) Uani 1 1 d .
S2 S 0.69337(17) 0.40466(12) 0.40088(8) 0.0159(4) Uani 1 1 d .
N1 N 0.7228(5) 0.1124(4) 0.4681(2) 0.0119(12) Uani 1 1 d .
N2 N 0.7876(5) 0.3929(4) 0.5364(2) 0.0110(12) Uani 1 1 d .
N3 N 0.8493(6) 0.2179(4) 0.3648(2) 0.0130(12) Uani 1 1 d .
N4 N 1.0393(6) 0.1432(4) 0.3302(3) 0.0173(13) Uani 1 1 d .
N5 N 0.9226(5) 0.3942(4) 0.4162(2) 0.0134(12) Uani 1 1 d .
N6 N 0.8439(7) 0.5105(4) 0.3517(3) 0.0211(14) Uani 1 1 d .
C1 C 0.5956(6) 0.2749(5) 0.5008(3) 0.0131(14) Uani 1 1 d .
C2 C 0.5263(7) 0.3572(5) 0.5173(3) 0.0169(15) Uani 1 1 d .
H2 H 0.5376 0.4153 0.4978 0.020 Uiso 1 1 calc R
C3 C 0.4393(7) 0.3561(6) 0.5627(3) 0.0208(17) Uani 1 1 d .
H3 H 0.3920 0.4137 0.5730 0.025 Uiso 1 1 calc R
C4 C 0.4205(7) 0.2745(6) 0.5924(3) 0.0201(16) Uani 1 1 d .
H4 H 0.3606 0.2761 0.6228 0.024 Uiso 1 1 calc R
C5 C 0.4895(6) 0.1882(6) 0.5782(3) 0.0171(15) Uani 1 1 d .
C6 C 0.4768(8) 0.0986(6) 0.6063(3) 0.0222(17) Uani 1 1 d .
H6 H 0.4207 0.0960 0.6380 0.027 Uiso 1 1 calc R
C7 C 0.5428(7) 0.0178(5) 0.5886(3) 0.0203(16) Uani 1 1 d .
H7 H 0.5325 -0.0401 0.6086 0.024 Uiso 1 1 calc R
C8 C 0.6275(7) 0.0171(5) 0.5409(3) 0.0135(14) Uani 1 1 d .
C9 C 0.7004(7) -0.0637(5) 0.5207(3) 0.0157(15) Uani 1 1 d .
H9 H 0.6935 -0.1241 0.5382 0.019 Uiso 1 1 calc R
C10 C 0.7821(7) -0.0544(5) 0.4753(3) 0.0161(15) Uani 1 1 d .
H10 H 0.8326 -0.1085 0.4616 0.019 Uiso 1 1 calc R
C11 C 0.7903(7) 0.0346(5) 0.4495(3) 0.0138(14) Uani 1 1 d .
H11 H 0.8457 0.0398 0.4177 0.017 Uiso 1 1 calc R
C12 C 0.6428(6) 0.1047(5) 0.5127(3) 0.0115(13) Uani 1 1 d .
C13 C 0.5739(6) 0.1911(5) 0.5308(3) 0.0128(14) Uani 1 1 d .
C14 C 0.8601(6) 0.2070(5) 0.5521(3) 0.0129(14) Uani 1 1 d .
C15 C 0.8959(6) 0.1123(5) 0.5612(3) 0.0142(14) Uani 1 1 d .
H15 H 0.9437 0.0772 0.5328 0.017 Uiso 1 1 calc R
C16 C 0.8625(7) 0.0668(5) 0.6122(3) 0.0201(16) Uani 1 1 d .
H16 H 0.8871 0.0008 0.6172 0.024 Uiso 1 1 calc R
C17 C 0.7958(7) 0.1142(5) 0.6549(3) 0.0174(15) Uani 1 1 d .
H17 H 0.7760 0.0817 0.6892 0.021 Uiso 1 1 calc R
C18 C 0.7562(7) 0.2128(5) 0.6477(3) 0.0149(14) Uani 1 1 d .
C19 C 0.6845(7) 0.2689(6) 0.6891(3) 0.0201(16) Uani 1 1 d .
H19 H 0.6633 0.2401 0.7244 0.024 Uiso 1 1 calc R
C20 C 0.6458(7) 0.3616(6) 0.6796(3) 0.0226(17) Uani 1 1 d .
H20 H 0.5959 0.3958 0.7077 0.027 Uiso 1 1 calc R
C21 C 0.6786(7) 0.4092(5) 0.6280(3) 0.0154(15) Uani 1 1 d .
C22 C 0.6453(7) 0.5052(5) 0.6145(3) 0.0193(16) Uani 1 1 d .
H22 H 0.5943 0.5438 0.6403 0.023 Uiso 1 1 calc R
C23 C 0.6865(7) 0.5435(5) 0.5639(3) 0.0184(16) Uani 1 1 d .
H23 H 0.6658 0.6089 0.5551 0.022 Uiso 1 1 calc R
C24 C 0.7587(7) 0.4857(5) 0.5257(3) 0.0164(15) Uani 1 1 d .
H24 H 0.7880 0.5129 0.4912 0.020 Uiso 1 1 calc R
C25 C 0.7518(7) 0.3552(5) 0.5872(3) 0.0148(14) Uani 1 1 d .
C26 C 0.7902(6) 0.2562(5) 0.5959(3) 0.0130(14) Uani 1 1 d .
C27 C 0.9618(7) 0.1811(5) 0.3712(3) 0.0139(14) Uani 1 1 d .
C28 C 0.8198(7) 0.2291(5) 0.3126(3) 0.0169(15) Uani 1 1 d .
H28 H 0.7430 0.2585 0.3064 0.020 Uiso 1 1 calc R
C29 C 0.8985(7) 0.1990(6) 0.2677(3) 0.0198(16) Uani 1 1 d .
H29 H 0.8796 0.2110 0.2306 0.024 Uiso 1 1 calc R
C30 C 1.0056(8) 0.1506(6) 0.2791(3) 0.0218(17) Uani 1 1 d .
H30 H 1.0572 0.1216 0.2496 0.026 Uiso 1 1 calc R
C31 C 0.8345(7) 0.4384(5) 0.3890(3) 0.0146(14) Uani 1 1 d .
C32 C 1.0315(7) 0.4152(5) 0.3987(3) 0.0165(15) Uani 1 1 d .
H32 H 1.0970 0.3818 0.4150 0.020 Uiso 1 1 calc R
C33 C 1.0507(8) 0.4832(6) 0.3580(3) 0.0221(17) Uani 1 1 d .
H33 H 1.1277 0.4963 0.3446 0.027 Uiso 1 1 calc R
C34 C 0.9508(8) 0.5322(6) 0.3373(3) 0.0239(18) Uani 1 1 d .
H34 H 0.9602 0.5839 0.3115 0.029 Uiso 1 1 calc R
Pt3 Pt 0.96569(3) 0.150093(19) 0.849776(11) 0.01455(7) Uani 1 1 d .
Pt4 Pt 1.10701(3) 0.26354(2) 0.878564(12) 0.01691(7) Uani 1 1 d .
Br3 Br 0.82255(7) 0.04064(6) 0.82335(3) 0.02239(17) Uani 1 1 d .
Br4 Br 1.23809(8) 0.38197(6) 0.90471(4) 0.02721(19) Uani 1 1 d .
S3 S 1.0367(2) 0.37060(15) 0.81188(9) 0.0246(4) Uani 1 1 d .
S4 S 0.87877(19) 0.15135(14) 0.94026(8) 0.0211(4) Uani 1 1 d .
N7 N 1.0437(5) 0.1413(4) 0.7682(2) 0.0140(12) Uani 1 1 d .
N8 N 1.1823(6) 0.1666(5) 0.9358(3) 0.0219(14) Uani 1 1 d .
N9 N 0.8461(7) 0.2766(5) 0.8336(3) 0.0219(15) Uani 1 1 d .
N10 N 0.8201(8) 0.4355(5) 0.7959(3) 0.0343(19) Uani 1 1 d .
N11 N 0.9597(6) 0.3197(5) 0.9356(3) 0.0198(14) Uani 1 1 d .
N12 N 0.8019(7) 0.2955(5) 1.0037(3) 0.0290(17) Uani 1 1 d .
C35 C 1.0813(7) 0.0327(5) 0.8596(3) 0.0151(15) Uani 1 1 d .
C36 C 1.0971(7) -0.0270(5) 0.9062(3) 0.0192(16) Uani 1 1 d .
H36 H 1.0476 -0.0152 0.9399 0.023 Uiso 1 1 calc R
C37 C 1.1869(8) -0.1049(6) 0.9032(3) 0.0232(17) Uani 1 1 d .
H37 H 1.1962 -0.1457 0.9351 0.028 Uiso 1 1 calc R
C38 C 1.2618(7) -0.1239(5) 0.8553(3) 0.0201(16) Uani 1 1 d .
H38 H 1.3235 -0.1756 0.8549 0.024 Uiso 1 1 calc R
C39 C 1.2464(7) -0.0665(5) 0.8072(3) 0.0205(16) Uani 1 1 d .
C40 C 1.3158(7) -0.0820(6) 0.7545(3) 0.0212(17) Uani 1 1 d .
H40 H 1.3794 -0.1322 0.7520 0.025 Uiso 1 1 calc R
C41 C 1.2941(7) -0.0280(6) 0.7085(3) 0.0212(17) Uani 1 1 d .
H41 H 1.3412 -0.0417 0.6744 0.025 Uiso 1 1 calc R
C42 C 1.2006(7) 0.0500(6) 0.7104(3) 0.0189(16) Uani 1 1 d .
C43 C 1.1718(8) 0.1115(6) 0.6657(3) 0.0219(17) Uani 1 1 d .
H43 H 1.2172 0.1040 0.6305 0.026 Uiso 1 1 calc R
C44 C 1.0776(8) 0.1833(6) 0.6721(3) 0.0232(18) Uani 1 1 d .
H44 H 1.0553 0.2232 0.6414 0.028 Uiso 1 1 calc R
C45 C 1.0162(7) 0.1957(6) 0.7249(3) 0.0198(16) Uani 1 1 d .
H45 H 0.9521 0.2452 0.7297 0.024 Uiso 1 1 calc R
C46 C 1.1333(7) 0.0684(5) 0.7617(3) 0.0156(15) Uani 1 1 d .
C47 C 1.1539(7) 0.0097(5) 0.8102(3) 0.0147(14) Uani 1 1 d .
C48 C 1.2528(7) 0.2114(6) 0.8298(3) 0.0211(17) Uani 1 1 d .
C49 C 1.2948(9) 0.2361(7) 0.7766(4) 0.028(2) Uani 1 1 d .
H49 H 1.2479 0.2816 0.7556 0.034 Uiso 1 1 calc R
C50 C 1.4060(9) 0.1955(8) 0.7525(4) 0.036(2) Uani 1 1 d .
H50 H 1.4342 0.2150 0.7159 0.043 Uiso 1 1 calc R
C51 C 1.4744(9) 0.1274(7) 0.7817(4) 0.035(2) Uani 1 1 d .
H51 H 1.5482 0.0992 0.7644 0.042 Uiso 1 1 calc R
C52 C 1.4376(9) 0.0990(6) 0.8360(4) 0.032(2) Uani 1 1 d .
C53 C 1.5016(9) 0.0281(7) 0.8691(5) 0.038(2) Uani 1 1 d .
H53 H 1.5765 -0.0014 0.8538 0.046 Uiso 1 1 calc R
C54 C 1.4604(9) 0.0017(7) 0.9205(5) 0.040(3) Uani 1 1 d .
H54 H 1.5046 -0.0478 0.9401 0.048 Uiso 1 1 calc R
C55 C 1.3478(8) 0.0481(6) 0.9471(4) 0.031(2) Uani 1 1 d .
C56 C 1.2999(9) 0.0285(7) 1.0010(4) 0.036(2) Uani 1 1 d .
H56 H 1.3384 -0.0208 1.0230 0.043 Uiso 1 1 calc R
C57 C 1.1976(9) 0.0801(7) 1.0222(4) 0.032(2) Uani 1 1 d .
H57 H 1.1658 0.0685 1.0595 0.039 Uiso 1 1 calc R
C58 C 1.1403(8) 0.1496(6) 0.9892(3) 0.0256(18) Uani 1 1 d .
H58 H 1.0698 0.1861 1.0043 0.031 Uiso 1 1 calc R
C59 C 1.2855(8) 0.1180(6) 0.9150(4) 0.0257(18) Uani 1 1 d .
C60 C 1.3259(8) 0.1427(6) 0.8599(4) 0.0229(17) Uani 1 1 d .
C61 C 0.8878(9) 0.3586(6) 0.8146(3) 0.0265(19) Uani 1 1 d .
C62 C 0.7296(8) 0.2768(6) 0.8408(3) 0.0249(18) Uani 1 1 d .
H62 H 0.6982 0.2215 0.8556 0.030 Uiso 1 1 calc R
C63 C 0.6541(8) 0.3558(7) 0.8269(4) 0.029(2) Uani 1 1 d .
H63 H 0.5710 0.3581 0.8338 0.035 Uiso 1 1 calc R
C64 C 0.7057(9) 0.4315(6) 0.8026(4) 0.035(2) Uani 1 1 d .
H64 H 0.6552 0.4846 0.7898 0.042 Uiso 1 1 calc R
C65 C 0.8805(8) 0.2662(6) 0.9605(3) 0.0238(18) Uani 1 1 d .
C66 C 0.9474(8) 0.4127(6) 0.9485(4) 0.0264(19) Uani 1 1 d .
H66 H 0.9981 0.4531 0.9288 0.032 Uiso 1 1 calc R
C67 C 0.8641(9) 0.4486(7) 0.9889(4) 0.032(2) Uani 1 1 d .
H67 H 0.8529 0.5138 0.9972 0.039 Uiso 1 1 calc R
C68 C 0.7967(9) 0.3850(7) 1.0172(4) 0.036(2) Uani 1 1 d .
H68 H 0.7435 0.4067 1.0482 0.043 Uiso 1 1 calc R
O1 O 0.9393(7) 0.6738(7) 0.9310(3) 0.058(2) Uani 1 1 d .
C69 C 1.0076(11) 0.6629(9) 0.8784(5) 0.052(3) Uani 1 1 d .
H69A H 1.0698 0.6078 0.8802 0.063 Uiso 1 1 calc R
H69B H 1.0459 0.7202 0.8679 0.063 Uiso 1 1 calc R
C70 C 0.9261(11) 0.6478(8) 0.8360(4) 0.046(3) Uani 1 1 d .
H70A H 0.9564 0.5905 0.8147 0.055 Uiso 1 1 calc R
H70B H 0.9161 0.7032 0.8097 0.055 Uiso 1 1 calc R
C71 C 0.8116(11) 0.6359(8) 0.8711(5) 0.047(3) Uani 1 1 d .
H71A H 0.7428 0.6617 0.8514 0.056 Uiso 1 1 calc R
H71B H 0.8068 0.5685 0.8818 0.056 Uiso 1 1 calc R
C72 C 0.8187(11) 0.6920(9) 0.9205(5) 0.052(3) Uani 1 1 d .
H72A H 0.7953 0.7604 0.9126 0.062 Uiso 1 1 calc R
H72B H 0.7667 0.6712 0.9529 0.062 Uiso 1 1 calc R
O2 O 0.5411(7) 0.4880(6) 0.2313(4) 0.064(3) Uani 1 1 d .
C73 C 0.5773(11) 0.4331(9) 0.1817(5) 0.051(3) Uani 1 1 d .
H73A H 0.5914 0.4749 0.1484 0.061 Uiso 1 1 calc R
H73B H 0.5174 0.3926 0.1754 0.061 Uiso 1 1 calc R
C74 C 0.6878(9) 0.3754(8) 0.1955(5) 0.040(2) Uani 1 1 d .
H74A H 0.7386 0.3548 0.1614 0.048 Uiso 1 1 calc R
H74B H 0.6714 0.3189 0.2190 0.048 Uiso 1 1 calc R
C75 C 0.7453(8) 0.4440(6) 0.2273(4) 0.030(2) Uani 1 1 d .
H75A H 0.7888 0.4100 0.2569 0.036 Uiso 1 1 calc R
H75B H 0.7998 0.4784 0.2020 0.036 Uiso 1 1 calc R
C76 C 0.6407(9) 0.5105(8) 0.2515(5) 0.039(2) Uani 1 1 d .
H76A H 0.6325 0.5037 0.2926 0.047 Uiso 1 1 calc R
H76B H 0.6515 0.5769 0.2408 0.047 Uiso 1 1 calc R
O3 O 1.4024(10) 0.2584(7) 0.2200(4) 0.072(3) Uani 1 1 d .
C77 C 1.3484(14) 0.3128(9) 0.2663(5) 0.063(4) Uani 1 1 d .
H77A H 1.2924 0.3664 0.2534 0.076 Uiso 1 1 calc R
H77B H 1.4093 0.3390 0.2842 0.076 Uiso 1 1 calc R
C78 C 1.2857(10) 0.2514(8) 0.3063(6) 0.050(3) Uani 1 1 d .
H78A H 1.1994 0.2647 0.3052 0.060 Uiso 1 1 calc R
H78B H 1.3041 0.2586 0.3447 0.060 Uiso 1 1 calc R
C79 C 1.3352(11) 0.1514(9) 0.2853(6) 0.054(3) Uani 1 1 d .
H79A H 1.4083 0.1258 0.3018 0.065 Uiso 1 1 calc R
H79B H 1.2766 0.1067 0.2937 0.065 Uiso 1 1 calc R
C80 C 1.3587(13) 0.1701(9) 0.2253(6) 0.057(3) Uani 1 1 d .
H80A H 1.4178 0.1198 0.2083 0.068 Uiso 1 1 calc R
H80B H 1.2856 0.1734 0.2070 0.068 Uiso 1 1 calc R
O4 O 1.5364(8) -0.2163(6) 0.9828(4) 0.063(2) Uani 1 1 d .
C81 C 1.5047(13) -0.2689(11) 0.9409(6) 0.067(4) Uani 1 1 d .
H81A H 1.5576 -0.2628 0.9061 0.081 Uiso 1 1 calc R
H81B H 1.4225 -0.2471 0.9332 0.081 Uiso 1 1 calc R
C82 C 1.5177(12) -0.3736(10) 0.9646(6) 0.066(4) Uani 1 1 d .
H82A H 1.4609 -0.4099 0.9504 0.079 Uiso 1 1 calc R
H82B H 1.5987 -0.4063 0.9553 0.079 Uiso 1 1 calc R
C83 C 1.4903(11) -0.3603(9) 1.0266(6) 0.058(3) Uani 1 1 d .
H83A H 1.5519 -0.3973 1.0472 0.070 Uiso 1 1 calc R
H83B H 1.4131 -0.3804 1.0404 0.070 Uiso 1 1 calc R
C84 C 1.4881(12) -0.2538(9) 1.0333(6) 0.056(3) Uani 1 1 d .
H84A H 1.4061 -0.2232 1.0425 0.068 Uiso 1 1 calc R
H84B H 1.5349 -0.2428 1.0636 0.068 Uiso 1 1 calc R

loop_
_atom_site_aniso_label
_atom_site_aniso_U_11
_atom_site_aniso_U_22
_atom_site_aniso_U_33
_atom_site_aniso_U_23
_atom_site_aniso_U_13
_atom_site_aniso_U_12
Pt1 0.01340(13) 0.00584(11) 0.01163(12) 0.00051(9) -0.00291(10) -0.00105(9)
Pt2 0.01302(13) 0.00654(11) 0.01003(12) 0.00096(9) -0.00228(10) -0.00165(9)
Br1 0.0211(4) 0.0166(3) 0.0216(4) -0.0021(3) -0.0064(3) -0.0027(3)
Br2 0.0200(4) 0.0166(3) 0.0160(3) 0.0031(3) -0.0054(3) -0.0064(3)
S1 0.0159(9) 0.0128(8) 0.0138(8) -0.0003(6) -0.0017(7) 0.0011(7)
S2 0.0180(9) 0.0086(8) 0.0220(9) 0.0031(7) -0.0077(7) -0.0019(7)
N1 0.015(3) 0.006(3) 0.016(3) 0.005(2) -0.006(2) -0.003(2)
N2 0.016(3) 0.006(3) 0.013(3) 0.002(2) -0.005(2) -0.005(2)
N3 0.020(3) 0.005(3) 0.014(3) 0.003(2) -0.001(2) -0.005(2)
N4 0.020(3) 0.015(3) 0.016(3) 0.000(2) 0.000(3) 0.000(3)
N5 0.015(3) 0.011(3) 0.014(3) 0.000(2) -0.005(2) 0.002(2)
N6 0.034(4) 0.014(3) 0.018(3) 0.003(3) -0.011(3) -0.005(3)
C1 0.014(3) 0.009(3) 0.017(3) -0.003(3) -0.003(3) -0.001(3)
C2 0.016(4) 0.011(3) 0.024(4) -0.006(3) -0.004(3) 0.002(3)
C3 0.017(4) 0.017(4) 0.026(4) -0.005(3) -0.001(3) 0.006(3)
C4 0.017(4) 0.023(4) 0.020(4) -0.005(3) 0.003(3) -0.003(3)
C5 0.009(3) 0.022(4) 0.022(4) -0.005(3) -0.001(3) -0.007(3)
C6 0.025(4) 0.023(4) 0.019(4) 0.003(3) -0.001(3) -0.009(3)
C7 0.023(4) 0.015(4) 0.023(4) 0.002(3) 0.004(3) -0.005(3)
C8 0.016(4) 0.010(3) 0.016(3) 0.006(3) -0.006(3) -0.006(3)
C9 0.022(4) 0.008(3) 0.019(4) 0.004(3) -0.009(3) -0.005(3)
C10 0.016(4) 0.013(3) 0.020(4) -0.002(3) -0.005(3) -0.002(3)
C11 0.017(4) 0.016(3) 0.010(3) 0.001(3) -0.008(3) -0.003(3)
C12 0.008(3) 0.006(3) 0.022(4) -0.002(3) -0.005(3) 0.000(2)
C13 0.016(4) 0.011(3) 0.012(3) -0.001(3) -0.001(3) -0.001(3)
C14 0.010(3) 0.011(3) 0.018(3) 0.004(3) -0.003(3) -0.003(3)
C15 0.013(3) 0.015(3) 0.015(3) -0.003(3) -0.002(3) -0.002(3)
C16 0.029(4) 0.007(3) 0.027(4) 0.004(3) -0.012(3) -0.004(3)
C17 0.022(4) 0.018(4) 0.014(3) 0.003(3) -0.005(3) -0.007(3)
C18 0.013(3) 0.022(4) 0.013(3) -0.001(3) -0.004(3) -0.010(3)
C19 0.022(4) 0.025(4) 0.014(3) -0.001(3) 0.004(3) -0.010(3)
C20 0.021(4) 0.030(4) 0.017(4) -0.009(3) 0.002(3) -0.005(3)
C21 0.013(4) 0.019(4) 0.015(3) -0.006(3) -0.002(3) -0.001(3)
C22 0.016(4) 0.018(4) 0.024(4) -0.011(3) -0.004(3) 0.000(3)
C23 0.014(4) 0.010(3) 0.031(4) -0.002(3) -0.008(3) 0.000(3)
C24 0.024(4) 0.012(3) 0.017(3) 0.002(3) -0.009(3) -0.007(3)
C25 0.015(4) 0.015(3) 0.017(3) -0.004(3) -0.004(3) -0.005(3)
C26 0.014(3) 0.015(3) 0.011(3) -0.002(3) -0.006(3) -0.001(3)
C27 0.023(4) 0.006(3) 0.012(3) 0.003(2) -0.001(3) -0.002(3)
C28 0.021(4) 0.015(3) 0.016(3) 0.004(3) -0.006(3) -0.006(3)
C29 0.027(4) 0.024(4) 0.009(3) 0.001(3) -0.001(3) -0.008(3)
C30 0.032(5) 0.020(4) 0.015(4) -0.001(3) 0.001(3) -0.009(3)
C31 0.022(4) 0.012(3) 0.011(3) -0.002(3) -0.003(3) -0.006(3)
C32 0.019(4) 0.015(3) 0.017(3) 0.000(3) -0.004(3) -0.007(3)
C33 0.025(4) 0.026(4) 0.019(4) 0.006(3) -0.009(3) -0.013(3)
C34 0.036(5) 0.016(4) 0.022(4) 0.010(3) -0.008(4) -0.015(3)
Pt3 0.01967(15) 0.01355(13) 0.00958(12) -0.00006(10) -0.00002(10) -0.00063(11)
Pt4 0.02549(16) 0.01346(13) 0.01202(13) -0.00045(10) -0.00338(11) -0.00245(11)
Br3 0.0209(4) 0.0252(4) 0.0213(4) -0.0009(3) -0.0002(3) -0.0057(3)
Br4 0.0362(5) 0.0217(4) 0.0252(4) -0.0033(3) -0.0058(4) -0.0061(4)
S3 0.0357(12) 0.0199(10) 0.0199(9) 0.0046(8) -0.0078(9) -0.0080(9)
S4 0.0270(11) 0.0203(9) 0.0137(8) 0.0004(7) 0.0026(8) 0.0006(8)
N7 0.012(3) 0.018(3) 0.013(3) -0.001(2) 0.001(2) -0.007(2)
N8 0.026(4) 0.017(3) 0.025(3) 0.003(3) -0.006(3) -0.005(3)
N9 0.035(4) 0.020(3) 0.012(3) 0.000(3) -0.005(3) -0.006(3)
N10 0.044(5) 0.023(4) 0.038(4) 0.005(3) -0.024(4) 0.001(3)
N11 0.023(4) 0.016(3) 0.020(3) 0.002(3) -0.006(3) 0.002(3)
N12 0.033(4) 0.029(4) 0.021(4) 0.001(3) 0.004(3) 0.004(3)
C35 0.025(4) 0.008(3) 0.013(3) -0.003(3) -0.001(3) -0.005(3)
C36 0.029(4) 0.015(4) 0.014(3) -0.001(3) -0.002(3) -0.004(3)
C37 0.029(5) 0.017(4) 0.024(4) 0.006(3) -0.006(3) -0.008(3)
C38 0.027(4) 0.012(3) 0.021(4) -0.001(3) -0.005(3) -0.001(3)
C39 0.026(4) 0.013(3) 0.025(4) -0.006(3) -0.001(3) -0.008(3)
C40 0.018(4) 0.016(4) 0.028(4) -0.008(3) 0.004(3) 0.001(3)
C41 0.016(4) 0.024(4) 0.025(4) -0.009(3) 0.006(3) -0.011(3)
C42 0.022(4) 0.024(4) 0.013(3) -0.005(3) 0.006(3) -0.014(3)
C43 0.030(5) 0.026(4) 0.012(3) -0.004(3) 0.002(3) -0.011(4)
C44 0.034(5) 0.028(4) 0.010(3) 0.004(3) -0.007(3) -0.015(4)
C45 0.022(4) 0.023(4) 0.016(4) -0.001(3) -0.002(3) -0.008(3)
C46 0.021(4) 0.018(4) 0.011(3) -0.005(3) -0.002(3) -0.010(3)
C47 0.018(4) 0.011(3) 0.016(3) -0.002(3) -0.001(3) -0.004(3)
C48 0.019(4) 0.025(4) 0.021(4) -0.005(3) 0.004(3) -0.009(3)
C49 0.036(5) 0.032(5) 0.021(4) -0.008(4) -0.001(4) -0.018(4)
C50 0.034(5) 0.052(6) 0.026(5) -0.017(4) 0.005(4) -0.022(5)
C51 0.024(5) 0.036(5) 0.049(6) -0.017(5) 0.003(4) -0.014(4)
C52 0.032(5) 0.024(4) 0.044(6) -0.005(4) -0.003(4) -0.015(4)
C53 0.025(5) 0.024(5) 0.067(7) -0.006(5) -0.010(5) -0.007(4)
C54 0.028(5) 0.021(4) 0.075(8) 0.004(5) -0.022(5) -0.002(4)
C55 0.026(5) 0.018(4) 0.054(6) 0.003(4) -0.018(4) -0.006(4)
C56 0.043(6) 0.025(5) 0.046(6) 0.011(4) -0.028(5) -0.013(4)
C57 0.043(6) 0.036(5) 0.022(4) 0.011(4) -0.013(4) -0.017(4)
C58 0.032(5) 0.026(4) 0.021(4) 0.003(3) -0.012(4) -0.007(4)
C59 0.028(5) 0.015(4) 0.034(5) 0.002(3) -0.003(4) -0.004(3)
C60 0.024(4) 0.015(4) 0.032(4) -0.008(3) -0.002(4) -0.008(3)
C61 0.045(6) 0.022(4) 0.013(4) 0.004(3) -0.006(4) -0.003(4)
C62 0.028(5) 0.028(4) 0.019(4) -0.003(3) -0.002(3) -0.003(4)
C63 0.023(4) 0.036(5) 0.028(4) -0.008(4) -0.012(4) 0.004(4)
C64 0.046(6) 0.020(4) 0.038(5) 0.002(4) -0.015(5) 0.006(4)
C65 0.033(5) 0.022(4) 0.014(4) -0.003(3) -0.004(3) 0.007(4)
C66 0.034(5) 0.019(4) 0.026(4) -0.007(3) -0.004(4) 0.002(4)
C67 0.040(6) 0.027(5) 0.029(5) -0.008(4) -0.007(4) 0.005(4)
C68 0.036(5) 0.040(5) 0.030(5) -0.016(4) 0.004(4) 0.007(4)
O1 0.045(5) 0.082(6) 0.046(5) -0.016(4) -0.004(4) -0.002(4)
C69 0.050(7) 0.056(7) 0.050(7) -0.011(6) 0.006(6) -0.007(6)
C70 0.056(7) 0.046(6) 0.035(6) -0.001(5) 0.000(5) -0.007(5)
C71 0.053(7) 0.047(6) 0.039(6) -0.006(5) -0.011(5) -0.002(5)
C72 0.050(7) 0.057(7) 0.048(7) -0.022(6) -0.010(6) 0.005(6)
O2 0.025(4) 0.069(6) 0.102(7) -0.054(5) -0.021(4) 0.015(4)
C73 0.047(7) 0.052(7) 0.057(7) -0.009(6) -0.008(6) -0.011(6)
C74 0.033(6) 0.044(6) 0.043(6) -0.012(5) -0.006(5) 0.000(5)
C75 0.021(4) 0.030(5) 0.037(5) 0.003(4) -0.005(4) 0.000(4)
C76 0.032(5) 0.039(6) 0.049(6) -0.017(5) -0.011(5) -0.004(4)
O3 0.114(9) 0.058(6) 0.048(5) 0.000(4) -0.010(5) -0.030(6)
C77 0.098(11) 0.045(7) 0.050(7) 0.005(6) -0.017(7) -0.013(7)
C78 0.034(6) 0.046(6) 0.072(8) -0.003(6) -0.006(6) -0.007(5)
C79 0.041(7) 0.051(7) 0.074(9) 0.006(6) -0.015(6) -0.014(6)
C80 0.068(9) 0.044(7) 0.066(8) -0.014(6) -0.018(7) -0.017(6)
O4 0.066(6) 0.055(5) 0.064(6) 0.005(5) 0.001(5) -0.008(5)
C81 0.057(8) 0.092(11) 0.047(7) 0.016(7) 0.001(6) -0.001(8)
C82 0.046(8) 0.066(9) 0.087(11) -0.026(8) 0.004(7) -0.018(7)
C83 0.045(7) 0.054(7) 0.083(10) 0.010(7) -0.033(7) -0.022(6)
C84 0.054(8) 0.055(8) 0.062(8) 0.001(6) -0.013(6) -0.010(6)

loop_
_atom_type_symbol
_atom_type_description
_atom_type_scat_dispersion_real
_atom_type_scat_dispersion_imag
_atom_type_scat_source
C C 0.0033 0.0016 'International Tables Vol C Tables 4.2.6.8 and 6.1.1.4'
H H 0.0000 0.0000 'International Tables Vol C Tables 4.2.6.8 and 6.1.1.4'
N N 0.0061 0.0033 'International Tables Vol C Tables 4.2.6.8 and 6.1.1.4'
O O 0.0106 0.0060 'International Tables Vol C Tables 4.2.6.8 and 6.1.1.4'
S S 0.1246 0.1234 'International Tables Vol C Tables 4.2.6.8 and 6.1.1.4'
Br Br -0.2901 2.4595 'International Tables Vol C Tables 4.2.6.8 and 6.1.1.4'
Pt Pt -1.7033 8.3905 'International Tables Vol C Tables 4.2.6.8 and 6.1.1.4'

loop_
_geom_angle_atom_site_label_1
_geom_angle_atom_site_label_2
_geom_angle_atom_site_label_3
_geom_angle
C1 Pt1 N1 81.1(3)
C1 Pt1 N3 176.7(2)
N1 Pt1 N3 95.8(2)
C1 Pt1 S2 94.7(2)
N1 Pt1 S2 174.14(17)
N3 Pt1 S2 88.27(15)
C1 Pt1 Br1 85.3(2)
N1 Pt1 Br1 88.98(17)
N3 Pt1 Br1 93.43(17)
S2 Pt1 Br1 86.60(5)
C1 Pt1 Pt2 95.5(2)
N1 Pt1 Pt2 96.26(17)
N3 Pt1 Pt2 86.02(17)
S2 Pt1 Pt2 88.17(5)
Br1 Pt1 Pt2 174.76(2)
C14 Pt2 N2 81.8(3)
C14 Pt2 N5 176.6(3)
N2 Pt2 N5 94.8(2)
C14 Pt2 S1 94.5(2)
N2 Pt2 S1 175.34(16)
N5 Pt2 S1 88.88(16)
C14 Pt2 Br2 86.4(2)
N2 Pt2 Br2 88.80(17)
N5 Pt2 Br2 93.32(17)
S1 Pt2 Br2 88.19(5)
C14 Pt2 Pt1 94.0(2)
N2 Pt2 Pt1 94.75(17)
N5 Pt2 Pt1 86.48(17)
S1 Pt2 Pt1 88.26(5)
Br2 Pt2 Pt1 176.45(2)
C27 S1 Pt2 105.7(2)
C31 S2 Pt1 105.9(2)
C11 N1 C12 119.0(6)
C11 N1 Pt1 128.3(5)
C12 N1 Pt1 112.7(4)
C24 N2 C25 119.1(6)
C24 N2 Pt2 128.1(5)
C25 N2 Pt2 112.8(4)
C28 N3 C27 116.9(6)
C28 N3 Pt1 120.8(5)
C27 N3 Pt1 122.2(5)
C30 N4 C27 117.1(7)
C31 N5 C32 116.6(6)
C31 N5 Pt2 122.2(5)
C32 N5 Pt2 121.3(5)
C34 N6 C31 116.3(7)
C2 C1 C13 117.1(7)
C2 C1 Pt1 130.2(6)
C13 C1 Pt1 112.5(5)
C1 C2 C3 120.7(7)
C4 C3 C2 121.9(7)
C3 C4 C5 120.3(7)
C4 C5 C13 116.4(7)
C4 C5 C6 124.9(7)
C13 C5 C6 118.6(7)
C7 C6 C5 121.6(7)
C6 C7 C8 121.8(7)
C9 C8 C12 117.1(7)
C9 C8 C7 124.9(7)
C12 C8 C7 117.9(7)
C10 C9 C8 119.4(7)
C9 C10 C11 119.8(7)
N1 C11 C10 122.0(7)
N1 C12 C8 122.7(6)
N1 C12 C13 116.2(6)
C8 C12 C13 121.1(7)
C1 C13 C5 123.6(6)
C1 C13 C12 117.4(6)
C5 C13 C12 119.0(6)
C15 C14 C26 117.4(6)
C15 C14 Pt2 130.9(5)
C26 C14 Pt2 111.7(5)
C14 C15 C16 120.6(7)
C17 C16 C15 122.2(7)
C16 C17 C18 119.6(7)
C26 C18 C17 116.8(7)
C26 C18 C19 118.9(7)
C17 C18 C19 124.3(7)
C20 C19 C18 122.0(7)
C19 C20 C21 121.3(7)
C22 C21 C25 117.1(7)
C22 C21 C20 125.7(7)
C25 C21 C20 117.3(7)
C23 C22 C21 120.0(7)
C22 C23 C24 119.6(7)
N2 C24 C23 121.7(7)
N2 C25 C21 122.3(7)
N2 C25 C26 115.4(6)
C21 C25 C26 122.2(7)
C18 C26 C14 123.4(7)
C18 C26 C25 118.3(6)
C14 C26 C25 118.4(6)
N4 C27 N3 124.2(7)
N4 C27 S1 115.1(6)
N3 C27 S1 120.7(5)
N3 C28 C29 121.6(7)
C30 C29 C28 116.9(7)
N4 C30 C29 122.3(7)
N5 C31 N6 125.0(7)
N5 C31 S2 120.8(5)
N6 C31 S2 114.2(6)
N5 C32 C33 122.0(7)
C32 C33 C34 116.1(8)
N6 C34 C33 123.2(7)
C35 Pt3 N7 81.7(3)
C35 Pt3 N9 176.3(3)
N7 Pt3 N9 94.6(2)
C35 Pt3 S4 96.1(2)
N7 Pt3 S4 176.99(18)
N9 Pt3 S4 87.59(18)
C35 Pt3 Br3 87.2(2)
N7 Pt3 Br3 86.97(17)
N9 Pt3 Br3 92.72(19)
S4 Pt3 Br3 90.84(6)
C35 Pt3 Pt4 93.8(2)
N7 Pt3 Pt4 94.32(17)
N9 Pt3 Pt4 86.42(19)
S4 Pt3 Pt4 87.90(6)
Br3 Pt3 Pt4 178.50(2)
C48 Pt4 N8 81.5(3)
C48 Pt4 N11 175.7(3)
N8 Pt4 N11 95.3(3)
C48 Pt4 S3 94.7(2)
N8 Pt4 S3 176.0(2)
N11 Pt4 S3 88.32(18)
C48 Pt4 Br4 83.8(2)
N8 Pt4 Br4 88.4(2)
N11 Pt4 Br4 93.14(19)
S3 Pt4 Br4 89.68(6)
C48 Pt4 Pt3 97.7(2)
N8 Pt4 Pt3 94.4(2)
N11 Pt4 Pt3 85.55(19)
S3 Pt4 Pt3 87.55(6)
Br4 Pt4 Pt3 176.97(2)
C61 S3 Pt4 104.6(3)
C65 S4 Pt3 104.4(3)
C45 N7 C46 119.4(6)
C45 N7 Pt3 128.1(5)
C46 N7 Pt3 112.6(5)
C58 N8 C59 119.3(7)
C58 N8 Pt4 127.5(6)
C59 N8 Pt4 113.1(6)
C62 N9 C61 117.8(8)
C62 N9 Pt3 121.4(6)
C61 N9 Pt3 120.8(6)
C64 N10 C61 115.5(8)
C65 N11 C66 118.1(7)
C65 N11 Pt4 122.7(5)
C66 N11 Pt4 119.2(6)
C68 N12 C65 116.7(8)
C36 C35 C47 117.7(7)
C36 C35 Pt3 130.1(6)
C47 C35 Pt3 112.2(5)
C35 C36 C37 119.6(7)
C38 C37 C36 122.1(7)
C37 C38 C39 119.7(7)
C38 C39 C47 117.7(7)
C38 C39 C40 124.4(7)
C47 C39 C40 117.8(7)
C41 C40 C39 122.5(7)
C40 C41 C42 120.9(7)
C43 C42 C46 116.5(7)
C43 C42 C41 125.7(7)
C46 C42 C41 117.9(7)
C44 C43 C42 120.6(7)
C43 C44 C45 118.4(7)
N7 C45 C44 122.5(8)
N7 C46 C42 122.6(7)
N7 C46 C47 115.9(6)
C42 C46 C47 121.4(7)
C35 C47 C39 123.0(7)
C35 C47 C46 117.5(7)
C39 C47 C46 119.5(7)
C49 C48 C60 117.6(8)
C49 C48 Pt4 131.2(7)
C60 C48 Pt4 110.9(6)
C48 C49 C50 121.3(9)
C51 C50 C49 120.4(9)
C50 C51 C52 121.5(9)
C51 C52 C60 117.1(9)
C51 C52 C53 125.3(9)
C60 C52 C53 117.6(9)
C54 C53 C52 122.8(9)
C53 C54 C55 120.8(9)
C56 C55 C59 118.4(9)
C56 C55 C54 125.2(9)
C59 C55 C54 116.4(9)
C57 C56 C55 119.9(9)
C56 C57 C58 119.5(9)
N8 C58 C57 121.5(9)
N8 C59 C55 121.3(8)
N8 C59 C60 115.9(8)
C55 C59 C60 122.8(8)
C59 C60 C52 119.4(8)
C59 C60 C48 118.4(7)
C52 C60 C48 122.2(8)
N10 C61 N9 124.0(9)
N10 C61 S3 114.5(7)
N9 C61 S3 121.5(7)
N9 C62 C63 121.1(9)
C62 C63 C64 116.3(9)
N10 C64 C63 124.7(8)
N11 C65 N12 122.9(8)
N11 C65 S4 121.0(6)
N12 C65 S4 116.1(7)
C67 C66 N11 121.3(9)
C66 C67 C68 116.2(9)
N12 C68 C67 123.9(8)
C69 O1 C72 106.9(9)
O1 C69 C70 108.1(10)
C69 C70 C71 103.3(9)
C72 C71 C70 102.2(10)
O1 C72 C71 104.9(9)
C76 O2 C73 108.7(8)
O2 C73 C74 102.6(9)
C73 C74 C75 103.1(8)
C76 C75 C74 102.8(8)
O2 C76 C75 108.1(8)
C80 O3 C77 107.6(10)
O3 C77 C78 108.9(10)
C77 C78 C79 102.0(10)
C80 C79 C78 102.1(10)
O3 C80 C79 105.0(10)
C84 O4 C81 106.5(10)
O4 C81 C82 104.7(11)
C83 C82 C81 102.0(10)
C82 C83 C84 104.6(11)
O4 C84 C83 107.3(11)

loop_
_geom_bond_atom_site_label_1
_geom_bond_atom_site_label_2
_geom_bond_distance
Pt1 C1 2.013(7)
Pt1 N1 2.095(5)
Pt1 N3 2.171(6)
Pt1 S2 2.2884(17)
Pt1 Br1 2.5646(8)
Pt1 Pt2 2.6167(4)
Pt2 C14 2.016(7)
Pt2 N2 2.091(6)
Pt2 N5 2.174(6)
Pt2 S1 2.3005(17)
Pt2 Br2 2.5774(8)
S1 C27 1.738(8)
S2 C31 1.749(8)
N1 C11 1.332(9)
N1 C12 1.348(9)
N2 C24 1.338(9)
N2 C25 1.362(9)
N3 C28 1.344(9)
N3 C27 1.352(10)
N4 C30 1.333(10)
N4 C27 1.340(9)
N5 C31 1.339(9)
N5 C32 1.348(10)
N6 C34 1.317(11)
N6 C31 1.342(9)
C1 C2 1.375(9)
C1 C13 1.403(10)
C2 C3 1.401(11)
C3 C4 1.365(11)
C4 C5 1.407(10)
C5 C13 1.421(10)
C5 C6 1.434(11)
C6 C7 1.349(11)
C7 C8 1.425(10)
C8 C9 1.403(10)
C8 C12 1.416(9)
C9 C10 1.378(11)
C10 C11 1.396(10)
C12 C13 1.431(9)
C14 C15 1.370(10)
C14 C26 1.413(10)
C15 C16 1.406(10)
C16 C17 1.367(11)
C17 C18 1.425(10)
C18 C26 1.410(10)
C18 C19 1.428(10)
C19 C20 1.353(12)
C20 C21 1.428(11)
C21 C22 1.401(11)
C21 C25 1.411(10)
C22 C23 1.376(11)
C23 C24 1.394(10)
C25 C26 1.432(10)
C28 C29 1.380(10)
C29 C30 1.378(12)
C32 C33 1.368(11)
C33 C34 1.391(12)
Pt3 C35 2.011(7)
Pt3 N7 2.078(6)
Pt3 N9 2.160(7)
Pt3 S4 2.3042(19)
Pt3 Br3 2.5759(9)
Pt3 Pt4 2.6217(4)
Pt4 C48 2.016(8)
Pt4 N8 2.080(7)
Pt4 N11 2.153(7)
Pt4 S3 2.300(2)
Pt4 Br4 2.5655(10)
S3 C61 1.743(10)
S4 C65 1.738(9)
N7 C45 1.313(10)
N7 C46 1.362(10)
N8 C58 1.349(11)
N8 C59 1.349(11)
N9 C62 1.335(11)
N9 C61 1.364(11)
N10 C64 1.319(13)
N10 C61 1.344(11)
N11 C65 1.342(11)
N11 C66 1.363(10)
N12 C68 1.327(12)
N12 C65 1.348(10)
C35 C36 1.391(10)
C35 C47 1.406(10)
C36 C37 1.408(11)
C37 C38 1.381(11)
C38 C39 1.402(11)
C39 C47 1.412(10)
C39 C40 1.437(11)
C40 C41 1.349(12)
C41 C42 1.436(11)
C42 C43 1.397(11)
C42 C46 1.405(10)
C43 C44 1.387(12)
C44 C45 1.397(11)
C46 C47 1.430(10)
C48 C49 1.370(11)
C48 C60 1.427(12)
C49 C50 1.407(13)
C50 C51 1.382(15)
C51 C52 1.392(14)
C52 C60 1.423(12)
C52 C53 1.432(14)
C53 C54 1.336(16)
C54 C55 1.468(14)
C55 C56 1.389(14)
C55 C59 1.400(12)
C56 C57 1.363(14)
C57 C58 1.384(12)
C59 C60 1.405(12)
C62 C63 1.376(12)
C63 C64 1.377(14)
C66 C67 1.359(12)
C67 C68 1.380(15)
O1 C69 1.423(13)
O1 C72 1.428(14)
C69 C70 1.512(17)
C70 C71 1.513(16)
C71 C72 1.492(15)
O2 C76 1.382(12)
O2 C73 1.456(14)
C73 C74 1.479(15)
C74 C75 1.539(14)
C75 C76 1.509(13)
O3 C80 1.415(15)
O3 C77 1.430(15)
C77 C78 1.469(17)
C78 C79 1.550(16)
C79 C80 1.466(18)
O4 C84 1.397(15)
O4 C81 1.404(17)
C81 C82 1.57(2)
C82 C83 1.517(19)
C83 C84 1.533(17)
